data_2230913
loop_
_publ_author_name
'Wang, Pin-Ning'
'Yeh, Chun-Wei'
'Tsai, Hui-An'
'Wang, Ju-Chun'
'Suen, Maw-Cherng'

_publ_section_title
;
 <i>catena</i>-Poly[[bis(nitrato-\k<i>O</i>)copper(II)]-\m-1,4-bis(4,5-dihydro-1,3-oxazol-2-yl)benzene-\k^2^<i>N</i>:<i>N</i>']
;
_journal_coeditor_code XU5198
_journal_issue 7
_journal_name_full 'Acta Crystallographica Section E'
_journal_page_first m881
_journal_paper_doi 10.1107/S1600536811020605
_journal_volume 67
_journal_year 2011
_chemical_formula_iupac '[Cu (N O3)2 (C12 H12 N2 O2)]'
_chemical_formula_moiety 'C12 H12 Cu N4 O8'
_chemical_formula_sum 'C12 H12 Cu N4 O8'
_chemical_formula_weight 403.80
_chemical_name_systematic
;
<i>catena</i>-Poly[[bis(nitrato-\k<i>O</i>)copper(II)]-
\m-1,4-bis(4,5-dihydro-1,3-oxazol-2-yl)benzene-\k^2^<i>N</i>:<i>N</i>']
;
_space_group_IT_number 2
_symmetry_cell_setting triclinic
_symmetry_space_group_name_Hall '-P 1'
_symmetry_space_group_name_H-M 'P -1'
_atom_sites_solution_hydrogens geom
_atom_sites_solution_primary direct
_atom_sites_solution_secondary difmap
_audit_creation_method SHELXL97
_cell_angle_alpha 90.393(2)
_cell_angle_beta 103.556(2)
_cell_angle_gamma 114.314(2)
_cell_formula_units_Z 1
_cell_length_a 6.5240(8)
_cell_length_b 7.5852(8)
_cell_length_c 8.3161(8)
_cell_measurement_reflns_used 1976
_cell_measurement_temperature 297(2)
_cell_measurement_theta_max 26.0
_cell_measurement_theta_min 2.5
_cell_volume 362.09(7)
_computing_cell_refinement 'SAINT (Bruker, 1997)'
_computing_data_collection 'SMART (Bruker, 1997)'
_computing_data_reduction
;
SAINT (Bruker, 1997) and SHELXTL (Sheldrick, 2008)
;
_computing_molecular_graphics 'DIAMOND (Brandenburg, 2009)'
_computing_publication_material 'SHELXTL (Sheldrick, 2008)'
_computing_structure_refinement 'SHELXL97 (Sheldrick, 2008)'
_computing_structure_solution 'SHELXS97 (Sheldrick, 2008)'
_diffrn_ambient_temperature 297(2)
_diffrn_measured_fraction_theta_full 0.981
_diffrn_measured_fraction_theta_max 0.981
_diffrn_measurement_device_type 'Bruker SMART 1000'
_diffrn_measurement_method '\f and \w'
_diffrn_radiation_monochromator graphite
_diffrn_radiation_source 'fine-focus sealed tube'
_diffrn_radiation_type MoK\a
_diffrn_radiation_wavelength 0.71073
_diffrn_reflns_av_R_equivalents 0.0188
_diffrn_reflns_av_sigmaI/netI 0.0152
_diffrn_reflns_limit_h_max 7
_diffrn_reflns_limit_h_min -8
_diffrn_reflns_limit_k_max 9
_diffrn_reflns_limit_k_min -8
_diffrn_reflns_limit_l_max 10
_diffrn_reflns_limit_l_min -7
_diffrn_reflns_number 2053
_diffrn_reflns_theta_full 26.00
_diffrn_reflns_theta_max 26.00
_diffrn_reflns_theta_min 2.54
_exptl_absorpt_coefficient_mu 1.564
_exptl_absorpt_correction_T_max 0.616
_exptl_absorpt_correction_T_min 0.433
_exptl_absorpt_correction_type multi-scan
_exptl_absorpt_process_details '(SADABS; Bruker, 1997)'
_exptl_crystal_colour blue
_exptl_crystal_density_diffrn 1.852
_exptl_crystal_density_method 'not measured'
_exptl_crystal_description parallelepiped
_exptl_crystal_F_000 205
_exptl_crystal_size_max 0.56
_exptl_crystal_size_mid 0.52
_exptl_crystal_size_min 0.31
_refine_diff_density_max 0.293
_refine_diff_density_min -0.439
_refine_ls_extinction_method none
_refine_ls_goodness_of_fit_ref 1.082
_refine_ls_hydrogen_treatment constr
_refine_ls_matrix_type full
_refine_ls_number_parameters 142
_refine_ls_number_reflns 1392
_refine_ls_number_restraints 0
_refine_ls_restrained_S_all 1.082
_refine_ls_R_factor_all 0.0341
_refine_ls_R_factor_gt 0.0339
_refine_ls_shift/su_max 0.001
_refine_ls_shift/su_mean 0.000
_refine_ls_structure_factor_coef Fsqd
_refine_ls_weighting_details 'calc w = 1/[\s^2^(Fo^2^)+(0.0698P)^2^+0.1776P] where P=(Fo^2^+2Fc^2^)/3'
_refine_ls_weighting_scheme calc
_refine_ls_wR_factor_gt 0.0945
_refine_ls_wR_factor_ref 0.0946
_reflns_number_gt 1384
_reflns_number_total 1392
_reflns_threshold_expression I>2\s(I)
_cod_data_source_file xu5198.cif
_cod_data_source_block I
_cod_database_code 2230913
_cod_database_fobs_code 2230913

loop_
_symmetry_equiv_pos_as_xyz
'x, y, z'
'-x, -y, -z'

loop_
_atom_site_type_symbol
_atom_site_label
_atom_site_fract_x
_atom_site_fract_y
_atom_site_fract_z
_atom_site_U_iso_or_equiv
_atom_site_adp_type
_atom_site_calc_flag
_atom_site_refinement_flags
_atom_site_occupancy
_atom_site_symmetry_multiplicity
_atom_site_disorder_assembly
_atom_site_disorder_group
Cu Cu 0.5000 0.5000 0.5000 0.02820(18) Uani d S 1 2 . .
N N1 0.5908(3) 0.6368(3) 0.3097(2) 0.0301(4) Uani d . 1 1 A .
N N2 0.5360(5) 0.1919(3) 0.3813(3) 0.0423(5) Uani d . 1 1 . .
O O1 0.6228(3) 0.7793(3) 0.0775(2) 0.0392(4) Uani d . 1 1 A .
O O2 0.6917(12) 0.3558(9) 0.4788(8) 0.0408(11) Uani d P 0.60 1 A 1
O O3 0.3378(13) 0.1675(8) 0.3452(9) 0.0520(14) Uani d P 0.60 1 A 1
O O4 0.6161(11) 0.0764(7) 0.3539(7) 0.0586(12) Uani d P 0.60 1 A 1
O O2' 0.719(2) 0.3108(16) 0.4449(13) 0.050(2) Uani d P 0.40 1 A 2
O O3' 0.3542(17) 0.2391(10) 0.3667(12) 0.0364(15) Uani d P 0.40 1 A 2
O O4' 0.4801(17) 0.0347(11) 0.2945(10) 0.0634(19) Uani d P 0.40 1 A 2
C C1 0.8447(4) 0.7532(4) 0.3336(4) 0.0412(6) Uani d . 1 1 . .
H H1A 0.9246 0.6695 0.3378 0.049 Uiso calc R 1 1 A .
H H1B 0.9119 0.8426 0.4353 0.049 Uiso calc R 1 1 . .
C C2 0.8593(4) 0.8615(4) 0.1836(4) 0.0423(6) Uani d . 1 1 A .
H H2A 0.9139 0.9999 0.2149 0.051 Uiso calc R 1 1 . .
H H2B 0.9643 0.8423 0.1273 0.051 Uiso calc R 1 1 . .
C C3 0.4874(4) 0.6623(3) 0.1666(3) 0.0282(4) Uani d . 1 1 . .
C C4 0.2358(4) 0.5773(3) 0.0837(3) 0.0281(4) Uani d . 1 1 A .
C C5 0.0729(4) 0.4320(4) 0.1458(3) 0.0430(6) Uani d . 1 1 . .
H H5A 0.1211 0.3858 0.2442 0.052 Uiso calc R 1 1 A .
C C6 0.1608(4) 0.6452(4) -0.0632(3) 0.0398(6) Uani d . 1 1 . .
H H6A 0.2687 0.7432 -0.1060 0.048 Uiso calc R 1 1 A .

loop_
_atom_site_aniso_label
_atom_site_aniso_U_11
_atom_site_aniso_U_22
_atom_site_aniso_U_33
_atom_site_aniso_U_12
_atom_site_aniso_U_13
_atom_site_aniso_U_23
Cu 0.0260(2) 0.0278(2) 0.0279(2) 0.01314(17) -0.00148(15) 0.00318(15)
N1 0.0231(9) 0.0304(10) 0.0319(10) 0.0115(8) -0.0019(7) -0.0001(7)
N2 0.0527(16) 0.0355(11) 0.0466(13) 0.0223(11) 0.0206(11) 0.0115(10)
O1 0.0270(8) 0.0490(10) 0.0338(9) 0.0097(7) 0.0056(7) 0.0101(8)
O2 0.036(2) 0.038(3) 0.050(3) 0.0199(18) 0.0077(18) 0.005(2)
O3 0.042(3) 0.046(4) 0.058(3) 0.016(3) -0.0003(19) 0.000(3)
O4 0.088(3) 0.049(3) 0.062(3) 0.045(3) 0.031(3) 0.013(2)
O2' 0.042(4) 0.056(6) 0.055(5) 0.028(4) 0.005(3) 0.009(4)
O3' 0.035(3) 0.025(4) 0.044(3) 0.012(3) 0.000(2) -0.001(3)
O4' 0.102(6) 0.042(3) 0.064(5) 0.044(4) 0.028(4) 0.000(3)
C1 0.0231(11) 0.0453(14) 0.0454(14) 0.0103(10) -0.0007(10) 0.0027(11)
C2 0.0241(11) 0.0472(14) 0.0461(14) 0.0084(10) 0.0047(10) 0.0041(11)
C3 0.0254(11) 0.0286(10) 0.0288(11) 0.0118(8) 0.0036(8) 0.0011(8)
C4 0.0254(10) 0.0317(11) 0.0241(10) 0.0122(9) 0.0008(8) 0.0013(8)
C5 0.0308(12) 0.0513(15) 0.0354(13) 0.0117(11) -0.0018(10) 0.0199(11)
C6 0.0272(12) 0.0457(14) 0.0354(13) 0.0074(10) 0.0028(9) 0.0170(11)

loop_
_atom_type_symbol
_atom_type_description
_atom_type_scat_dispersion_real
_atom_type_scat_dispersion_imag
_atom_type_scat_source
C C 0.0033 0.0016 'International Tables Vol C Tables 4.2.6.8 and 6.1.1.4'
H H 0.0000 0.0000 'International Tables Vol C Tables 4.2.6.8 and 6.1.1.4'
N N 0.0061 0.0033 'International Tables Vol C Tables 4.2.6.8 and 6.1.1.4'
O O 0.0106 0.0060 'International Tables Vol C Tables 4.2.6.8 and 6.1.1.4'
Cu Cu 0.3201 1.2651 'International Tables Vol C Tables 4.2.6.8 and 6.1.1.4'

loop_
_geom_angle_atom_site_label_1
_geom_angle_atom_site_label_2
_geom_angle_atom_site_label_3
_geom_angle_site_symmetry_1
_geom_angle_site_symmetry_3
_geom_angle
_geom_angle_publ_flag
N1 Cu N1 2_666 . 180.0 ?
N1 Cu O3' 2_666 2_666 92.7(3) ?
N1 Cu O3' . 2_666 87.3(3) ?
N1 Cu O3' 2_666 . 87.3(3) ?
N1 Cu O3' . . 92.7(3) ?
O3' Cu O3' 2_666 . 180.0000(10) ?
N1 Cu O2 2_666 2_666 88.6(2) ?
N1 Cu O2 . 2_666 91.4(2) ?
O3' Cu O2 2_666 2_666 59.4(3) ?
O3' Cu O2 . 2_666 120.6(3) ?
N1 Cu O2 2_666 . 91.4(2) ?
N1 Cu O2 . . 88.6(2) ?
O3' Cu O2 2_666 . 120.6(3) ?
O3' Cu O2 . . 59.4(3) ?
O2 Cu O2 2_666 . 180.000(2) ?
C3 N1 C1 . . 107.4(2) ?
C3 N1 Cu . . 137.12(16) ?
C1 N1 Cu . . 115.40(16) ?
O2' N2 O3 . . 139.9(5) ?
O2' N2 O4 . . 91.9(5) ?
O3 N2 O4 . . 128.1(4) ?
O2' N2 O4' . . 129.2(6) ?
O3 N2 O4' . . 90.1(6) ?
O4 N2 O4' . . 39.0(4) ?
O2' N2 O2 . . 23.8(4) ?
O3 N2 O2 . . 117.1(4) ?
O4 N2 O2 . . 114.4(4) ?
O4' N2 O2 . . 152.8(6) ?
O2' N2 O3' . . 117.1(5) ?
O3 N2 O3' . . 22.9(3) ?
O4 N2 O3' . . 150.9(5) ?
O4' N2 O3' . . 112.3(6) ?
O2 N2 O3' . . 94.6(4) ?
C3 O1 C2 . . 106.60(19) ?
N2 O2 Cu . . 103.0(4) ?
N2 O3' Cu . . 103.0(5) ?
N1 C1 C2 . . 103.7(2) ?
N1 C1 H1A . . 111.0 ?
C2 C1 H1A . . 111.0 ?
N1 C1 H1B . . 111.0 ?
C2 C1 H1B . . 111.0 ?
H1A C1 H1B . . 109.0 ?
O1 C2 C1 . . 104.80(19) ?
O1 C2 H2A . . 110.8 ?
C1 C2 H2A . . 110.8 ?
O1 C2 H2B . . 110.8 ?
C1 C2 H2B . . 110.8 ?
H2A C2 H2B . . 108.9 ?
N1 C3 O1 . . 116.8(2) ?
N1 C3 C4 . . 128.7(2) ?
O1 C3 C4 . . 114.5(2) ?
C5 C4 C6 . . 119.0(2) ?
C5 C4 C3 . . 122.5(2) ?
C6 C4 C3 . . 118.5(2) ?
C6 C5 C4 2_565 . 120.6(2) ?
C6 C5 H5A 2_565 . 119.7 ?
C4 C5 H5A . . 119.7 ?
C5 C6 C4 2_565 . 120.4(2) ?
C5 C6 H6A 2_565 . 119.8 ?
C4 C6 H6A . . 119.8 ?

loop_
_geom_bond_atom_site_label_1
_geom_bond_atom_site_label_2
_geom_bond_site_symmetry_2
_geom_bond_distance
_geom_bond_publ_flag
Cu N1 2_666 1.971(2) ?
Cu N1 . 1.971(2) y
Cu O2 2_666 2.005(5) ?
Cu O2 . 2.005(5) y
Cu O3' 2_666 1.994(6) ?
Cu O3' . 1.994(6) y
N1 C3 . 1.282(3) ?
N1 C1 . 1.484(3) ?
N2 O2' . 1.152(12) ?
N2 O3 . 1.190(8) ?
N2 O4 . 1.234(5) ?
N2 O4' . 1.258(7) ?
N2 O2 . 1.340(7) ?
N2 O3' . 1.354(10) ?
O1 C3 . 1.337(3) ?
O1 C2 . 1.453(3) ?
C1 C2 . 1.498(4) ?
C1 H1A . 0.9700 ?
C1 H1B . 0.9700 ?
C2 H2A . 0.9700 ?
C2 H2B . 0.9700 ?
C3 C4 . 1.476(3) ?
C4 C5 . 1.383(3) ?
C4 C6 . 1.390(3) ?
C5 C6 2_565 1.381(4) ?
C5 H5A . 0.9300 ?
C6 C5 2_565 1.381(4) ?
C6 H6A . 0.9300 ?
